data_7223608
loop_
_publ_author_name
'Nemec, Ivan'
'Herchel, Radovan'
'Travnicek, Zdenek'
'Silha, Tomas'

_publ_section_title
;
 Field-induced slow relaxation of magnetization in dinuclear and
 trinuclear CoIII&#x2022;&#x2022;&#x2022;MnIII complexes
;
_journal_name_full 'RSC Adv.'
_journal_paper_doi 10.1039/C5RA23922B
_journal_year 2015
_chemical_absolute_configuration unk
_chemical_formula_sum 'C40 H43 Cl Co Mn N6 O6'
_chemical_formula_weight 853.12
_space_group_crystal_system monoclinic
_space_group_IT_number 4
_space_group_name_Hall 'P 2yb'
_space_group_name_H-M_alt 'P 1 21 1'
_symmetry_space_group_name_Hall 'P 2yb'
_symmetry_space_group_name_H-M 'P 1 21 1'
_atom_sites_solution_hydrogens geom
_audit_creation_method SHELXL-2014/7
_audit_update_record
;
2015-11-02 deposited with the CCDC.
2015-12-21 downloaded from the CCDC.
;
_cell_angle_alpha 90
_cell_angle_beta 100.397(3)
_cell_angle_gamma 90
_cell_formula_units_Z 2
_cell_length_a 8.5566(3)
_cell_length_b 19.8560(7)
_cell_length_c 11.1842(3)
_cell_measurement_temperature 150(2)
_cell_volume 1868.99(11)
_computing_structure_refinement 'SHELXL-2014/7 (Sheldrick, 2014)'
_diffrn_ambient_temperature 150(2)
_diffrn_measured_fraction_theta_full 0.998
_diffrn_measured_fraction_theta_max 0.998
_diffrn_measurement_device_type 'Xcalibur, Sapphire2, large Be window'
_diffrn_radiation_type MoK\a
_diffrn_radiation_wavelength 0.71073
_diffrn_reflns_av_R_equivalents 0.0288
_diffrn_reflns_av_unetI/netI 0.0388
_diffrn_reflns_laue_measured_fraction_full 0.998
_diffrn_reflns_laue_measured_fraction_max 0.998
_diffrn_reflns_limit_h_max 10
_diffrn_reflns_limit_h_min -8
_diffrn_reflns_limit_k_max 23
_diffrn_reflns_limit_k_min -23
_diffrn_reflns_limit_l_max 13
_diffrn_reflns_limit_l_min -13
_diffrn_reflns_number 12300
_diffrn_reflns_point_group_measured_fraction_full 0.998
_diffrn_reflns_point_group_measured_fraction_max 0.998
_diffrn_reflns_theta_full 25.000
_diffrn_reflns_theta_max 25.000
_diffrn_reflns_theta_min 2.953
_exptl_absorpt_coefficient_mu 0.910
_exptl_absorpt_correction_T_max 0.853
_exptl_absorpt_correction_T_min 0.825
_exptl_absorpt_correction_type multi-scan
_exptl_absorpt_process_details
;
face-indexed (CrysAlis RED; Oxford Diffraction, 2006)
;
_exptl_crystal_colour brown
_exptl_crystal_density_diffrn 1.516
_exptl_crystal_description plate
_exptl_crystal_F_000 884
_exptl_crystal_size_max 0.220
_exptl_crystal_size_mid 0.210
_exptl_crystal_size_min 0.180
_refine_diff_density_max 0.298
_refine_diff_density_min -0.233
_refine_diff_density_rms 0.050
_refine_ls_abs_structure_details
;
 Refined as an inversion twin.
;
_refine_ls_abs_structure_Flack 0.008(14)
_refine_ls_extinction_method none
_refine_ls_goodness_of_fit_ref 0.978
_refine_ls_hydrogen_treatment constr
_refine_ls_matrix_type full
_refine_ls_number_parameters 481
_refine_ls_number_reflns 6236
_refine_ls_number_restraints 1
_refine_ls_restrained_S_all 0.977
_refine_ls_R_factor_all 0.0317
_refine_ls_R_factor_gt 0.0272
_refine_ls_shift/su_max 0.001
_refine_ls_shift/su_mean 0.000
_refine_ls_structure_factor_coef Fsqd
_refine_ls_weighting_details 'w=1/[\s^2^(Fo^2^)+(0.0354P)^2^] where P=(Fo^2^+2Fc^2^)/3'
_refine_ls_weighting_scheme calc
_refine_ls_wR_factor_gt 0.0596
_refine_ls_wR_factor_ref 0.0606
_reflns_Friedel_coverage 0.939
_reflns_friedel_fraction_full 0.999
_reflns_friedel_fraction_max 0.999
_reflns_number_gt 5689
_reflns_number_total 6236
_reflns_threshold_expression 'I > 2\s(I)'
_cod_data_source_file c5ra23922b2.cif
_cod_data_source_block 1
_cod_database_code 7223608
_shelx_shelxl_version_number 2014/7
_shelx_space_group_comment
;
The symmetry employed for this shelxl refinement is uniquely defined
by the following loop, which should always be used as a source of
symmetry information in preference to the above space-group names.
They are only intended as comments.
;
_exptl_absorpt_special_details
;
 CrysAlis RED, Oxford Diffraction Ltd.,
Version 1.171.33.52 (release 06-11-2009 CrysAlis171 .NET)
(compiled Nov  6 2009,16:24:50)
Empirical absorption correction using spherical harmonics,
 implemented in SCALE3 ABSPACK scaling algorithm.
;

loop_
_space_group_symop_operation_xyz
'x, y, z'
'-x, y+1/2, -z'

loop_
_atom_site_label
_atom_site_type_symbol
_atom_site_fract_x
_atom_site_fract_y
_atom_site_fract_z
_atom_site_U_iso_or_equiv
_atom_site_adp_type
_atom_site_occupancy
_atom_site_site_symmetry_order
_atom_site_calc_flag
_atom_site_refinement_flags_posn
_atom_site_refinement_flags_adp
C1 C 0.7044(4) 0.5692(2) -0.0089(3) 0.0178(8) Uani 1 1 d . .
C2 C 0.7578(5) 0.5040(2) -0.0273(3) 0.0231(9) Uani 1 1 d . .
H2 H 0.6978 0.4665 -0.0084 0.028 Uiso 1 1 calc R U
C3 C 0.8960(5) 0.4930(2) -0.0726(3) 0.0268(5) Uani 1 1 d . .
H3 H 0.9276 0.4481 -0.0856 0.032 Uiso 1 1 calc R U
C4 C 0.9887(5) 0.5460(2) -0.0993(3) 0.0268(5) Uani 1 1 d . .
H4 H 1.0841 0.5380 -0.1292 0.032 Uiso 1 1 calc R U
C5 C 0.9400(5) 0.6102(2) -0.0816(3) 0.0215(9) Uani 1 1 d . .
H5 H 1.0038 0.6470 -0.0985 0.026 Uiso 1 1 calc R U
C6 C 0.7979(4) 0.6235(2) -0.0392(3) 0.0168(8) Uani 1 1 d . .
C7 C 0.7613(4) 0.6925(2) -0.0192(3) 0.0180(9) Uani 1 1 d . .
H7 H 0.8359 0.7255 -0.0340 0.022 Uiso 1 1 calc R U
C8 C 0.6125(5) 0.7848(2) 0.0401(4) 0.0227(9) Uani 1 1 d . .
H8A H 0.6767 0.8128 -0.0061 0.027 Uiso 1 1 calc R U
H8B H 0.6452 0.7949 0.1278 0.027 Uiso 1 1 calc R U
C9 C 0.4367(4) 0.7992(2) -0.0010(4) 0.0215(9) Uani 1 1 d . .
H9A H 0.4089 0.8441 0.0276 0.026 Uiso 1 1 calc R U
H9B H 0.4077 0.7977 -0.0907 0.026 Uiso 1 1 calc R U
C10 C 0.2383(4) 0.7594(2) 0.1079(3) 0.0198(9) Uani 1 1 d . .
H10 H 0.2067 0.8052 0.1103 0.024 Uiso 1 1 calc R U
C11 C 0.1518(4) 0.7106(2) 0.1647(3) 0.0181(8) Uani 1 1 d . .
C12 C 0.0352(4) 0.7345(2) 0.2275(3) 0.0244(9) Uani 1 1 d . .
H12 H 0.0193 0.7817 0.2326 0.029 Uiso 1 1 calc R U
C13 C -0.0565(5) 0.6917(2) 0.2816(4) 0.0268(5) Uani 1 1 d . .
H13 H -0.1337 0.7088 0.3250 0.032 Uiso 1 1 calc R U
C14 C -0.0345(5) 0.6228(2) 0.2719(4) 0.0268(5) Uani 1 1 d . .
H14 H -0.0992 0.5927 0.3074 0.032 Uiso 1 1 calc R U
C15 C 0.0797(5) 0.5974(2) 0.2117(3) 0.0228(9) Uani 1 1 d . .
H15 H 0.0923 0.5500 0.2067 0.027 Uiso 1 1 calc R U
C16 C 0.1777(4) 0.6402(2) 0.1576(3) 0.0173(8) Uani 1 1 d . .
C17 C 0.5658(4) 0.68675(19) 0.3582(3) 0.0164(8) Uani 1 1 d . .
C18 C 0.6724(5) 0.8410(2) 0.3919(3) 0.0196(8) Uani 1 1 d . .
C19 C 0.7893(5) 0.8821(2) 0.3507(4) 0.0243(9) Uani 1 1 d . .
C20 C 0.7476(6) 0.9324(2) 0.2675(4) 0.0299(10) Uani 1 1 d . .
H20 H 0.8286 0.9577 0.2402 0.036 Uiso 1 1 calc R U
C21 C 0.5888(6) 0.9474(2) 0.2218(4) 0.0314(11) Uani 1 1 d . .
H21 H 0.5615 0.9816 0.1624 0.038 Uiso 1 1 calc R U
C22 C 0.4726(5) 0.9117(2) 0.2644(4) 0.0268(10) Uani 1 1 d . .
H22 H 0.3642 0.9228 0.2363 0.032 Uiso 1 1 calc R U
C23 C 0.5106(5) 0.8590(2) 0.3486(3) 0.0222(9) Uani 1 1 d . .
C24 C 0.3840(5) 0.8269(2) 0.3957(3) 0.0208(9) Uani 1 1 d . .
H24 H 0.2809 0.8458 0.3739 0.025 Uiso 1 1 calc R U
C25 C 0.2677(5) 0.7481(2) 0.5176(4) 0.0223(9) Uani 1 1 d . .
H25A H 0.1642 0.7622 0.4696 0.027 Uiso 1 1 calc R U
H25B H 0.2749 0.7642 0.6022 0.027 Uiso 1 1 calc R U
C26 C 0.2852(4) 0.6725(2) 0.5146(4) 0.0230(9) Uani 1 1 d . .
H26A H 0.2102 0.6507 0.5605 0.028 Uiso 1 1 calc R U
H26B H 0.2625 0.6559 0.4298 0.028 Uiso 1 1 calc R U
C27 C 0.4884(5) 0.5850(2) 0.5535(3) 0.0216(9) Uani 1 1 d . .
H27A H 0.4721 0.5753 0.4653 0.026 Uiso 1 1 calc R U
H27B H 0.4136 0.5565 0.5891 0.026 Uiso 1 1 calc R U
C28 C 0.6574(5) 0.5662(2) 0.6108(3) 0.0232(9) Uani 1 1 d . .
H28A H 0.6724 0.5173 0.5995 0.028 Uiso 1 1 calc R U
H28B H 0.6725 0.5749 0.6993 0.028 Uiso 1 1 calc R U
C29 C 0.7849(5) 0.6045(2) 0.5586(4) 0.0214(9) Uani 1 1 d . .
H29A H 0.8914 0.5870 0.5943 0.026 Uiso 1 1 calc R U
H29B H 0.7685 0.5981 0.4694 0.026 Uiso 1 1 calc R U
C30 C 0.8858(4) 0.70138(19) 0.6670(3) 0.0176(8) Uani 1 1 d . .
H30 H 0.9799 0.6756 0.6904 0.021 Uiso 1 1 calc R U
C31 C 0.8784(4) 0.76599(19) 0.7247(3) 0.0176(8) Uani 1 1 d . .
C32 C 1.0163(5) 0.7948(2) 0.7919(3) 0.0229(9) Uani 1 1 d . .
H32 H 1.1153 0.7722 0.7978 0.027 Uiso 1 1 calc R U
C33 C 1.0092(5) 0.8552(2) 0.8488(4) 0.0256(9) Uani 1 1 d . .
H33 H 1.1036 0.8751 0.8922 0.031 Uiso 1 1 calc R U
C34 C 0.8632(5) 0.8882(2) 0.8437(4) 0.0255(9) Uani 1 1 d . .
H34 H 0.8593 0.9302 0.8836 0.031 Uiso 1 1 calc R U
C35 C 0.7255(4) 0.85995(19) 0.7813(3) 0.0189(8) Uani 1 1 d . .
C36 C 0.7287(4) 0.79701(19) 0.7215(3) 0.0159(8) Uani 1 1 d . .
C37 C 0.9958(5) 0.8889(2) 0.5214(4) 0.0275(10) Uani 1 1 d . .
H37A H 1.1095 0.8778 0.5482 0.033 Uiso 1 1 calc R U
H37B H 0.9340 0.8609 0.5696 0.033 Uiso 1 1 calc R U
C38 C 0.9711(8) 0.9609(3) 0.5479(5) 0.0542(15) Uani 1 1 d . .
H38A H 1.0293 0.9890 0.4988 0.081 Uiso 1 1 calc R U
H38B H 1.0101 0.9697 0.6343 0.081 Uiso 1 1 calc R U
H38C H 0.8575 0.9715 0.5280 0.081 Uiso 1 1 calc R U
C39 C 0.5644(6) 0.9584(2) 0.7881(4) 0.0347(11) Uani 1 1 d . .
H39A H 0.6435 0.9829 0.7500 0.042 Uiso 1 1 calc R U
H39B H 0.5834 0.9692 0.8759 0.042 Uiso 1 1 calc R U
C40 C 0.3991(6) 0.9783(2) 0.7297(5) 0.0383(12) Uani 1 1 d . .
H40A H 0.3819 0.9673 0.6429 0.057 Uiso 1 1 calc R U
H40B H 0.3851 1.0268 0.7399 0.057 Uiso 1 1 calc R U
H40C H 0.3221 0.9537 0.7683 0.057 Uiso 1 1 calc R U
N1 N 0.6354(3) 0.71344(16) 0.0170(2) 0.0153(7) Uani 1 1 d . .
N2 N 0.3550(4) 0.74585(15) 0.0542(3) 0.0181(7) Uani 1 1 d . .
N3 N 0.5497(3) 0.66982(16) 0.2591(3) 0.0178(7) Uani 1 1 d . .
N4 N 0.3985(4) 0.77496(16) 0.4643(3) 0.0183(7) Uani 1 1 d . .
N5 N 0.4509(3) 0.65683(18) 0.5712(2) 0.0169(7) Uani 1 1 d . .
H1N5 H 0.4586 0.6635 0.6607 0.020 Uiso 1 1 calc R U
N6 N 0.7755(3) 0.67601(15) 0.5866(3) 0.0162(7) Uani 1 1 d . .
O1 O 0.5735(3) 0.57690(13) 0.0363(2) 0.0193(6) Uani 1 1 d . .
O2 O 0.2824(3) 0.61272(13) 0.0993(2) 0.0183(6) Uani 1 1 d . .
O3 O 0.7217(3) 0.79256(13) 0.4680(2) 0.0190(6) Uani 1 1 d . .
O4 O 0.5946(3) 0.77005(13) 0.6684(2) 0.0179(6) Uani 1 1 d . .
O5 O 0.9499(3) 0.87124(14) 0.3945(2) 0.0262(7) Uani 1 1 d . .
O6 O 0.5772(3) 0.88766(14) 0.7703(3) 0.0263(7) Uani 1 1 d . .
Mn1 Mn 0.45493(6) 0.65574(3) 0.04707(5) 0.01503(13) Uani 1 1 d . .
Co1 Co 0.58748(5) 0.72536(2) 0.51649(4) 0.01478(12) Uani 1 1 d . .
Cl1 Cl 0.32660(11) 0.64987(6) -0.17690(8) 0.0272(2) Uani 1 1 d . .

loop_
_atom_site_aniso_label
_atom_site_aniso_U_11
_atom_site_aniso_U_22
_atom_site_aniso_U_33
_atom_site_aniso_U_23
_atom_site_aniso_U_13
_atom_site_aniso_U_12
C1 0.018(2) 0.025(2) 0.0091(18) -0.0033(15) -0.0022(15) 0.0021(16)
C2 0.025(2) 0.021(2) 0.022(2) -0.0038(17) -0.0004(17) 0.0021(18)
C3 0.0188(10) 0.0416(13) 0.0200(10) -0.0044(9) 0.0031(8) 0.0043(9)
C4 0.0188(10) 0.0416(13) 0.0200(10) -0.0044(9) 0.0031(8) 0.0043(9)
C5 0.017(2) 0.032(3) 0.015(2) -0.0011(16) 0.0015(16) -0.0002(17)
C6 0.018(2) 0.023(2) 0.0091(18) -0.0009(15) 0.0003(15) 0.0005(16)
C7 0.017(2) 0.024(2) 0.0123(19) 0.0015(15) 0.0018(16) -0.0027(17)
C8 0.027(2) 0.020(2) 0.023(2) 0.0006(17) 0.0102(18) -0.0008(18)
C9 0.025(2) 0.016(2) 0.024(2) 0.0035(16) 0.0073(17) 0.0022(17)
C10 0.020(2) 0.020(2) 0.017(2) -0.0047(15) -0.0016(16) 0.0040(16)
C11 0.0129(18) 0.028(3) 0.0123(17) -0.0032(15) -0.0013(14) 0.0014(16)
C12 0.0167(19) 0.033(3) 0.022(2) -0.0057(18) -0.0012(16) 0.0039(18)
C13 0.0188(10) 0.0416(13) 0.0200(10) -0.0044(9) 0.0031(8) 0.0043(9)
C14 0.0188(10) 0.0416(13) 0.0200(10) -0.0044(9) 0.0031(8) 0.0043(9)
C15 0.021(2) 0.028(2) 0.017(2) 0.0000(16) -0.0011(17) -0.0059(18)
C16 0.0103(18) 0.029(3) 0.0119(17) -0.0029(15) 0.0002(14) -0.0028(16)
C17 0.0133(19) 0.019(2) 0.017(2) 0.0055(16) 0.0039(15) -0.0002(15)
C18 0.029(2) 0.016(2) 0.0140(19) -0.0014(15) 0.0043(16) 0.0015(17)
C19 0.033(2) 0.019(2) 0.022(2) -0.0018(16) 0.0072(18) -0.0005(18)
C20 0.046(3) 0.022(2) 0.024(2) 0.0043(17) 0.011(2) -0.006(2)
C21 0.045(3) 0.022(3) 0.025(2) 0.0084(18) 0.003(2) 0.002(2)
C22 0.033(3) 0.024(2) 0.020(2) -0.0016(17) -0.0026(18) 0.0071(19)
C23 0.026(2) 0.020(2) 0.020(2) -0.0015(16) 0.0038(17) 0.0017(17)
C24 0.021(2) 0.024(2) 0.0154(19) -0.0035(17) -0.0020(16) 0.0049(17)
C25 0.017(2) 0.035(3) 0.015(2) -0.0027(16) 0.0030(16) 0.0007(17)
C26 0.018(2) 0.033(3) 0.019(2) -0.0032(16) 0.0049(16) -0.0055(17)
C27 0.028(2) 0.017(2) 0.020(2) 0.0013(16) 0.0070(17) -0.0047(17)
C28 0.034(2) 0.017(2) 0.019(2) 0.0020(16) 0.0046(18) 0.0007(18)
C29 0.028(2) 0.017(2) 0.019(2) -0.0003(16) 0.0043(17) 0.0033(17)
C30 0.0157(19) 0.020(2) 0.0188(19) 0.0068(15) 0.0072(16) 0.0034(15)
C31 0.021(2) 0.018(2) 0.0131(19) 0.0042(15) 0.0033(16) -0.0006(16)
C32 0.016(2) 0.032(3) 0.020(2) 0.0037(18) 0.0009(16) 0.0009(18)
C33 0.022(2) 0.027(2) 0.025(2) -0.0008(17) -0.0026(17) -0.0077(18)
C34 0.033(2) 0.022(2) 0.021(2) -0.0031(17) 0.0048(18) -0.0036(19)
C35 0.022(2) 0.016(2) 0.019(2) 0.0014(15) 0.0047(17) -0.0014(16)
C36 0.021(2) 0.017(2) 0.0098(17) 0.0033(14) 0.0025(15) -0.0034(16)
C37 0.023(2) 0.029(3) 0.030(2) 0.0025(18) 0.0040(18) -0.0039(19)
C38 0.076(4) 0.033(3) 0.049(3) -0.010(2) 0.001(3) 0.004(3)
C39 0.037(3) 0.025(3) 0.040(3) -0.010(2) 0.001(2) 0.004(2)
C40 0.039(3) 0.030(3) 0.044(3) -0.004(2) 0.001(2) 0.009(2)
N1 0.0160(16) 0.019(2) 0.0104(14) -0.0010(13) 0.0012(12) -0.0017(14)
N2 0.0176(16) 0.020(2) 0.0158(16) -0.0004(12) 0.0018(13) -0.0015(13)
N3 0.0164(16) 0.023(2) 0.0140(17) 0.0004(13) 0.0040(13) -0.0012(13)
N4 0.0182(17) 0.0182(18) 0.0181(17) -0.0032(13) 0.0026(14) 0.0006(13)
N5 0.0178(15) 0.0226(18) 0.0100(15) -0.0027(14) 0.0016(12) -0.0035(15)
N6 0.0177(17) 0.0202(19) 0.0115(16) 0.0005(12) 0.0048(13) 0.0001(13)
O1 0.0176(14) 0.0176(15) 0.0243(15) 0.0005(11) 0.0084(12) -0.0001(11)
O2 0.0174(14) 0.0201(16) 0.0181(14) -0.0019(10) 0.0053(11) -0.0031(11)
O3 0.0206(14) 0.0196(16) 0.0172(14) 0.0030(11) 0.0042(11) 0.0000(11)
O4 0.0180(14) 0.0209(16) 0.0148(13) -0.0036(10) 0.0033(11) -0.0009(11)
O5 0.0241(15) 0.0260(17) 0.0308(16) -0.0003(12) 0.0105(13) 0.0012(12)
O6 0.0228(15) 0.0187(16) 0.0382(17) -0.0052(12) 0.0072(13) 0.0002(12)
Mn1 0.0147(3) 0.0158(3) 0.0154(3) 0.0003(2) 0.0049(2) 0.0003(2)
Co1 0.0163(2) 0.0161(3) 0.0121(2) 0.0002(2) 0.00303(18) -0.0004(2)
Cl1 0.0293(5) 0.0366(6) 0.0164(5) 0.0006(4) 0.0059(4) 0.0009(5)

loop_
_atom_type_symbol
_atom_type_description
_atom_type_scat_dispersion_real
_atom_type_scat_dispersion_imag
_atom_type_scat_source
C C 0.0033 0.0016 'International Tables Vol C Tables 4.2.6.8 and 6.1.1.4'
H H 0.0000 0.0000 'International Tables Vol C Tables 4.2.6.8 and 6.1.1.4'
N N 0.0061 0.0033 'International Tables Vol C Tables 4.2.6.8 and 6.1.1.4'
O O 0.0106 0.0060 'International Tables Vol C Tables 4.2.6.8 and 6.1.1.4'
Mn Mn 0.3368 0.7283 'International Tables Vol C Tables 4.2.6.8 and 6.1.1.4'
Co Co 0.3494 0.9721 'International Tables Vol C Tables 4.2.6.8 and 6.1.1.4'
Cl Cl 0.1484 0.1585 'International Tables Vol C Tables 4.2.6.8 and 6.1.1.4'

loop_
_geom_angle_atom_site_label_1
_geom_angle_atom_site_label_2
_geom_angle_atom_site_label_3
_geom_angle
O1 C1 C2 119.1(4)
O1 C1 C6 123.9(3)
C2 C1 C6 117.0(3)
C3 C2 C1 121.6(4)
C4 C3 C2 121.3(4)
C5 C4 C3 118.5(4)
C4 C5 C6 121.9(4)
C5 C6 C1 119.8(4)
C5 C6 C7 117.3(4)
C1 C6 C7 122.7(3)
N1 C7 C6 125.2(4)
N1 C8 C9 106.6(3)
N2 C9 C8 105.0(3)
N2 C10 C11 124.9(4)
C12 C11 C16 119.6(4)
C12 C11 C10 117.6(4)
C16 C11 C10 122.8(3)
C13 C12 C11 121.8(4)
C12 C13 C14 118.7(4)
C15 C14 C13 121.2(4)
C14 C15 C16 121.3(4)
O2 C16 C15 118.4(4)
O2 C16 C11 124.2(3)
C15 C16 C11 117.4(3)
N3 C17 Co1 173.3(3)
O3 C18 C23 125.9(4)
O3 C18 C19 118.0(3)
C23 C18 C19 116.0(3)
C20 C19 O5 118.2(4)
C20 C19 C18 121.6(4)
O5 C19 C18 120.1(3)
C19 C20 C21 121.5(4)
C22 C21 C20 118.8(4)
C21 C22 C23 121.4(4)
C22 C23 C18 120.5(4)
C22 C23 C24 118.5(4)
C18 C23 C24 120.9(3)
N4 C24 C23 125.5(4)
N4 C25 C26 105.6(3)
N5 C26 C25 106.9(3)
N5 C27 C28 113.0(3)
C27 C28 C29 114.0(3)
N6 C29 C28 109.3(3)
N6 C30 C31 125.2(3)
C32 C31 C36 120.4(4)
C32 C31 C30 120.1(4)
C36 C31 C30 119.2(3)
C33 C32 C31 120.3(4)
C32 C33 C34 120.4(4)
C35 C34 C33 120.4(4)
O6 C35 C34 125.3(4)
O6 C35 C36 114.1(3)
C34 C35 C36 120.7(4)
O4 C36 C31 123.3(3)
O4 C36 C35 119.0(3)
C31 C36 C35 117.7(3)
O5 C37 C38 114.0(4)
O6 C39 C40 106.8(4)
C7 N1 C8 121.0(3)
C7 N1 Mn1 125.7(3)
C8 N1 Mn1 113.2(2)
C10 N2 C9 121.1(3)
C10 N2 Mn1 125.7(3)
C9 N2 Mn1 113.1(2)
C17 N3 Mn1 163.9(3)
C24 N4 C25 122.8(3)
C24 N4 Co1 126.1(3)
C25 N4 Co1 111.0(2)
C26 N5 C27 111.0(3)
C26 N5 Co1 107.5(2)
C27 N5 Co1 118.0(2)
C30 N6 C29 118.1(3)
C30 N6 Co1 122.7(3)
C29 N6 Co1 118.8(2)
C1 O1 Mn1 128.8(2)
C16 O2 Mn1 127.3(2)
C18 O3 Co1 124.3(2)
C36 O4 Co1 118.7(2)
C19 O5 C37 112.6(3)
C35 O6 C39 118.5(3)
O1 Mn1 O2 95.99(11)
O1 Mn1 N2 172.30(12)
O2 Mn1 N2 91.65(12)
O1 Mn1 N1 91.38(12)
O2 Mn1 N1 169.24(11)
N2 Mn1 N1 80.91(12)
O1 Mn1 N3 94.06(11)
O2 Mn1 N3 83.66(10)
N2 Mn1 N3 85.76(11)
N1 Mn1 N3 88.02(11)
O1 Mn1 Cl1 92.33(9)
O2 Mn1 Cl1 93.52(8)
N2 Mn1 Cl1 88.20(9)
N1 Mn1 Cl1 94.00(8)
N3 Mn1 Cl1 173.25(8)
N4 Co1 O3 94.20(13)
N4 Co1 C17 89.34(14)
O3 Co1 C17 88.84(13)
N4 Co1 O4 85.46(12)
O3 Co1 O4 90.21(11)
C17 Co1 O4 174.63(14)
N4 Co1 N6 173.99(13)
O3 Co1 N6 88.29(12)
C17 Co1 N6 96.19(14)
O4 Co1 N6 89.06(12)
N4 Co1 N5 86.17(14)
O3 Co1 N5 178.41(12)
C17 Co1 N5 92.71(14)
O4 Co1 N5 88.28(11)
N6 Co1 N5 91.19(13)

loop_
_geom_bond_atom_site_label_1
_geom_bond_atom_site_label_2
_geom_bond_distance
C1 O1 1.318(4)
C1 C2 1.399(6)
C1 C6 1.420(5)
C2 C3 1.385(5)
C3 C4 1.384(6)
C4 C5 1.367(6)
C5 C6 1.407(5)
C6 C7 1.433(5)
C7 N1 1.286(5)
C8 N1 1.460(5)
C8 C9 1.519(5)
C9 N2 1.465(5)
C10 N2 1.284(5)
C10 C11 1.435(5)
C11 C12 1.403(5)
C11 C16 1.420(6)
C12 C13 1.371(6)
C13 C14 1.386(6)
C14 C15 1.379(6)
C15 C16 1.406(5)
C16 O2 1.317(4)
C17 N3 1.143(5)
C17 Co1 1.907(4)
C18 O3 1.302(5)
C18 C23 1.427(6)
C18 C19 1.430(6)
C19 C20 1.368(6)
C19 O5 1.390(5)
C20 C21 1.394(6)
C21 C22 1.375(6)
C22 C23 1.406(6)
C23 C24 1.436(6)
C24 N4 1.278(5)
C25 N4 1.460(5)
C25 C26 1.510(6)
C26 N5 1.478(5)
C27 N5 1.484(5)
C27 C28 1.519(6)
C28 C29 1.530(6)
C29 N6 1.459(5)
C30 N6 1.283(5)
C30 C31 1.443(5)
C31 C32 1.402(5)
C31 C36 1.416(5)
C32 C33 1.364(6)
C33 C34 1.402(6)
C34 C35 1.375(6)
C35 O6 1.368(5)
C35 C36 1.420(5)
C36 O4 1.307(4)
C37 O5 1.445(5)
C37 C38 1.483(7)
C39 O6 1.426(5)
C39 C40 1.499(7)
N1 Mn1 1.999(3)
N2 Mn1 1.991(3)
N3 Mn1 2.380(3)
N4 Co1 1.894(3)
N5 Co1 1.962(3)
N6 Co1 1.926(3)
O1 Mn1 1.881(3)
O2 Mn1 1.887(3)
O3 Co1 1.902(3)
O4 Co1 1.908(2)
Mn1 Cl1 2.5498(10)
